data_1562067
loop_
_publ_author_name
'Greig, Natalie E.'
'Einkauf, Jeffrey D.'
'Clark, Jessica M.'
'Corcoran, Eric J.'
'Karram, Joseph P.'
'Kent, Charles A.'
'Eugene, Vadine E.'
'Chan, Benny C.'
'de Lill, Daniel T.'

_publ_section_title
;
 Luminescent lanthanide coordination polymers synthesized via in-situ
 hydrolysis of dimethyl-3,4-furandicarboxylate
;
_journal_name_full 'Journal of Solid State Chemistry'
_journal_page_first 402
_journal_page_last 409
_journal_paper_doi 10.1016/j.jssc.2015.01.014
_journal_volume 225
_journal_year 2015
_chemical_formula_sum 'C12 H0.25 O20 Tb'
_chemical_formula_weight 623.29
_space_group_IT_number 2
_space_group_name_Hall '-P 1'
_space_group_name_H-M_alt 'P -1'
_atom_sites_solution_hydrogens geom
_atom_sites_solution_primary direct
_atom_sites_solution_secondary difmap
_audit_creation_method SHELXL-97
_cell_angle_alpha 107.1010(10)
_cell_angle_beta 93.7230(10)
_cell_angle_gamma 102.07
_cell_formula_units_Z 4
_cell_length_a 10.5072(5)
_cell_length_b 13.2728(6)
_cell_length_c 14.6621(7)
_cell_measurement_temperature 293(2)
_cell_volume 1893.60(15)
_computing_structure_refinement 'SHELXL-97 (Sheldrick, 1997)'
_computing_structure_solution 'SHELXS-97 (Sheldrick, 1990)'
_diffrn_ambient_temperature 293(2)
_diffrn_measured_fraction_theta_full 0.914
_diffrn_measured_fraction_theta_max 0.914
_diffrn_radiation_monochromator graphite
_diffrn_radiation_source 'fine-focus sealed tube'
_diffrn_radiation_type MoK\a
_diffrn_radiation_wavelength 0.71073
_diffrn_reflns_av_R_equivalents 0.0246
_diffrn_reflns_av_sigmaI/netI 0.0303
_diffrn_reflns_limit_h_max 14
_diffrn_reflns_limit_h_min -13
_diffrn_reflns_limit_k_max 16
_diffrn_reflns_limit_k_min -17
_diffrn_reflns_limit_l_max 19
_diffrn_reflns_limit_l_min -18
_diffrn_reflns_number 22539
_diffrn_reflns_theta_full 28.61
_diffrn_reflns_theta_max 28.61
_diffrn_reflns_theta_min 1.47
_exptl_absorpt_coefficient_mu 3.842
_exptl_crystal_density_diffrn 2.186
_exptl_crystal_density_method 'not measured'
_exptl_crystal_F_000 1189
_refine_diff_density_max 10.845
_refine_diff_density_min -4.637
_refine_diff_density_rms 0.407
_refine_ls_extinction_method none
_refine_ls_goodness_of_fit_ref 2.165
_refine_ls_hydrogen_treatment mixed
_refine_ls_matrix_type full
_refine_ls_number_parameters 594
_refine_ls_number_reflns 8872
_refine_ls_number_restraints 0
_refine_ls_restrained_S_all 2.165
_refine_ls_R_factor_all 0.1527
_refine_ls_R_factor_gt 0.0966
_refine_ls_shift/su_max 15.000
_refine_ls_shift/su_mean 0.038
_refine_ls_structure_factor_coef Fsqd
_refine_ls_weighting_details 'calc w=1/[\s^2^(Fo^2^)+(0.0189P)^2^+114.2401P] where P=(Fo^2^+2Fc^2^)/3'
_refine_ls_weighting_scheme calc
_refine_ls_wR_factor_gt 0.1960
_refine_ls_wR_factor_ref 0.2521
_reflns_number_gt 6087
_reflns_number_total 8872
_reflns_threshold_expression >2sigma(I)
_cod_data_source_file JSSC-2015-225-402.cif
_cod_data_source_block 4
_cod_original_cell_volume 1893.61(15)
_cod_database_code 1562067

loop_
_symmetry_equiv_pos_as_xyz
'x, y, z'
'-x, -y, -z'

loop_
_atom_site_label
_atom_site_type_symbol
_atom_site_fract_x
_atom_site_fract_y
_atom_site_fract_z
_atom_site_U_iso_or_equiv
_atom_site_adp_type
_atom_site_occupancy
_atom_site_symmetry_multiplicity
_atom_site_calc_flag
_atom_site_refinement_flags
_atom_site_disorder_assembly
_atom_site_disorder_group
Tb1 Tb 0.81170(13) 0.24381(12) 0.48337(10) 0.0070(3) Uani 1 1 d . . .
Tb2 Tb 1.19220(12) 0.25477(11) 0.51499(9) 0.0038(3) Uani 1 1 d . . .
Tb3 Tb 1.54365(13) 0.20281(12) 0.86561(10) 0.0068(3) Uani 1 1 d . . .
Tb4 Tb 0.45770(13) 0.29740(11) 0.13496(9) 0.0050(3) Uani 1 1 d . . .
O1 O 0.2866(17) 0.0321(15) 0.2840(13) 0.000(3) Uani 1 1 d . . .
O3 O 0.6910(17) 0.4533(15) 0.6988(13) 0.001(3) Uani 1 1 d . . .
O2 O 0.847(2) 0.3132(19) 0.6695(17) 0.012(4) Uani 1 1 d . . .
O4 O 0.9832(19) 0.1880(19) 0.4078(16) 0.010(4) Uani 1 1 d . . .
O5 O 1.019(2) 0.3126(17) 0.5937(14) 0.007(4) Uani 1 1 d . . .
O6 O 1.153(2) 0.1855(17) 0.3282(14) 0.008(4) Uani 1 1 d . . .
O7 O 0.222(2) 0.2333(17) 0.0533(15) 0.009(4) Uani 1 1 d . . .
O8 O 1.779(2) 0.265(2) 0.9453(16) 0.015(5) Uani 1 1 d . . .
O9 O 1.6234(19) 0.2741(17) 1.0386(14) 0.008(4) Uani 1 1 d . . .
O11 O 0.821(2) 0.1009(19) 0.5451(18) 0.017(5) Uani 1 1 d . . .
O12 O 1.388(2) 0.2423(19) 0.7706(15) 0.010(4) Uani 1 1 d . . .
O13 O 0.347(2) 0.3252(19) 0.2694(16) 0.014(5) Uani 1 1 d . . .
O16 O 1.233(2) 0.1975(19) 0.6442(17) 0.015(5) Uani 1 1 d . . .
O14 O 0.770(2) 0.2965(18) 0.3529(15) 0.009(4) Uani 1 1 d . . .
O15 O 0.617(2) 0.257(2) 0.2288(19) 0.018(5) Uani 1 1 d . . .
O17 O 1.658(2) 0.178(3) 0.7302(19) 0.026(6) Uani 1 1 d . . .
O18 O 1.295(2) 0.4110(19) 0.6396(16) 0.015(5) Uani 1 1 d . . .
O20 O 1.160(3) 0.0621(18) 0.4562(18) 0.018(5) Uani 1 1 d . . .
O21 O 0.841(2) 0.435(2) 0.5425(16) 0.016(5) Uani 1 1 d . . .
O22 O 1.400(2) 0.5375(19) 0.7779(15) 0.013(5) Uani 1 1 d . . .
O23 O 1.051(2) 0.390(2) 0.1959(17) 0.014(5) Uani 1 1 d . . .
O26 O 0.601(2) -0.037(2) 0.2218(19) 0.019(5) Uani 1 1 d . . .
O27 O 0.891(2) 0.072(2) 0.0758(16) 0.015(5) Uani 1 1 d . . .
O24 O 0.604(2) 0.250(2) 0.5147(16) 0.016(5) Uani 1 1 d . . .
O25 O 0.951(2) 0.1122(19) 0.8033(15) 0.013(5) Uani 1 1 d . . .
O95 O 0.709(2) 0.0803(17) 0.3560(16) 0.010(4) Uani 1 1 d . . .
O98 O 1.378(2) 0.228(2) 0.9614(17) 0.019(5) Uani 1 1 d . . .
O99 O 1.112(3) 0.4289(19) 0.9252(16) 0.015(5) Uani 1 1 d . . .
C5 C 1.303(3) 0.464(2) 0.7287(19) 0.006(5) Uani 1 1 d . . .
C6 C 1.162(3) 0.172(3) 0.782(2) 0.014(6) Uani 1 1 d . . .
C7 C 0.841(3) 0.328(2) 0.214(2) 0.004(5) Uani 1 1 d . . .
C8 C 0.745(3) 0.286(2) 0.028(2) 0.012(6) Uani 1 1 d . . .
C9 C 1.253(3) 0.216(3) 0.970(2) 0.007(5) Uani 1 1 d . . .
C21 C 1.154(3) 0.180(2) 0.885(2) 0.008(6) Uani 1 1 d . . .
O97 O 1.400(2) 0.249(2) 0.475(2) 0.022(6) Uani 1 1 d . . .
C27 C 0.732(3) 0.290(2) 0.267(2) 0.008(6) Uani 1 1 d . . .
C22 C 1.056(3) 0.383(2) 0.764(2) 0.009(6) Uani 1 1 d . . .
C26 C 0.848(3) 0.318(3) 0.113(2) 0.009(6) Uani 1 1 d . . .
C24 C 1.032(3) 0.163(2) 0.326(2) 0.009(6) Uani 1 1 d . . .
C20 C 0.969(3) 0.332(3) 0.670(2) 0.009(6) Uani 1 1 d . . .
C25 C 0.944(3) 0.115(2) 0.234(2) 0.010(6) Uani 1 1 d . . .
C35 C 1.023(3) 0.143(3) 0.891(2) 0.009(6) Uani 1 1 d . . .
C37 C 1.199(3) 0.432(3) 0.789(2) 0.009(6) Uani 1 1 d . . .
C31 C 0.966(3) 0.369(3) 0.259(2) 0.011(6) Uani 1 1 d . . .
C30 C 0.977(3) 0.356(3) 0.106(2) 0.015(7) Uani 1 1 d . . .
C32 C 0.806(3) 0.068(2) 0.212(2) 0.013(6) Uani 1 1 d . . .
C36 C 1.221(3) 0.457(2) 0.887(2) 0.010(6) Uani 1 1 d . . .
C33 C 0.778(3) 0.043(3) 0.117(3) 0.020(8) Uani 1 1 d . . .
C34 C 1.035(3) 0.128(3) 0.739(2) 0.014(6) Uani 1 1 d . . .
O93 O 0.389(3) 0.113(2) 0.111(2) 0.040(10) Uani 1 1 d . . .
C45 C 1.011(3) 0.384(3) 0.850(2) 0.014(6) Uani 1 1 d . . .
C46 C 0.991(3) 0.114(2) 0.150(2) 0.012(6) Uani 1 1 d . . .
O96 O 1.615(3) 0.388(3) 0.882(4) 0.067(15) Uani 1 1 d . . .
O94 O 0.387(3) 0.441(2) 0.102(3) 0.063(14) Uani 1 1 d . . .
C52 C 1.269(3) 0.206(3) 0.731(2) 0.010(6) Uani 1 1 d . . .
C50 C 0.699(3) 0.039(3) 0.264(3) 0.016(7) Uani 1 1 d . . .
O102 O 0.466(4) 0.500(3) 0.407(2) 0.085(19) Uani 1 1 d . . .
C200 C 1.594(4) 0.468(3) 0.884(3) 0.034(11) Uani 1 1 d . . .
C201 C 0.407(5) 0.034(4) 0.116(6) 0.07(2) Uani 1 1 d . . .
O202 O 1.615(3) 0.058(2) 0.898(2) 0.038(9) Uani 1 1 d . . .
O503 O 1.70(4) 0.49(3) 1.05(3) 0.8(3) Uiso 1 1 d . . .
O199 O 1.177(2) 0.3984(17) 0.4545(15) 0.008(4) Uiso 1 1 d . . .
O999 O 0.833(2) 0.507(2) 0.5047(17) 0.020(5) Uiso 1 1 d . . .
O998 O 1.207(14) 0.006(11) 0.490(9) 0.26(6) Uiso 1 1 d . . .

loop_
_atom_site_aniso_label
_atom_site_aniso_U_11
_atom_site_aniso_U_22
_atom_site_aniso_U_33
_atom_site_aniso_U_23
_atom_site_aniso_U_13
_atom_site_aniso_U_12
Tb1 0.0051(6) 0.0077(7) 0.0099(7) 0.0044(5) 0.0013(5) 0.0026(5)
Tb2 0.0047(6) 0.0040(6) 0.0018(6) -0.0003(5) -0.0013(5) 0.0011(5)
Tb3 0.0060(6) 0.0073(7) 0.0075(6) 0.0032(5) 0.0007(5) 0.0014(5)
Tb4 0.0067(6) 0.0041(6) 0.0028(6) -0.0006(5) 0.0002(5) 0.0011(5)
O1 0.000(7) 0.000(8) 0.000(8) -0.002(6) 0.002(6) 0.004(6)
O3 0.003(8) 0.000(8) 0.000(8) -0.005(6) 0.006(6) 0.010(7)
O2 0.007(9) 0.015(11) 0.017(11) 0.006(9) 0.002(8) 0.006(8)
O4 0.001(9) 0.015(11) 0.012(10) 0.002(9) -0.003(7) 0.001(8)
O5 0.013(10) 0.007(10) 0.001(9) -0.004(8) 0.005(7) 0.006(8)
O6 0.010(10) 0.008(10) 0.004(9) 0.000(8) 0.003(7) 0.000(8)
O7 0.009(9) 0.003(10) 0.008(10) -0.007(8) 0.003(8) 0.001(8)
O8 0.009(10) 0.034(15) 0.007(10) 0.015(10) -0.001(8) 0.004(10)
O9 0.006(9) 0.009(10) 0.002(9) -0.010(8) 0.004(7) 0.003(8)
O11 0.024(12) 0.006(10) 0.021(11) 0.002(9) 0.002(9) 0.010(9)
O12 0.012(10) 0.015(11) 0.005(9) 0.006(8) -0.004(8) 0.004(9)
O13 0.013(10) 0.009(11) 0.010(10) -0.002(9) -0.004(8) -0.009(8)
O16 0.017(11) 0.014(12) 0.014(11) 0.005(9) -0.006(9) 0.004(9)
O14 0.017(10) 0.009(10) 0.003(9) 0.003(8) 0.002(8) 0.002(8)
O15 0.010(10) 0.020(13) 0.027(13) 0.010(11) 0.005(9) 0.002(9)
O17 0.016(12) 0.051(19) 0.020(13) 0.015(13) 0.012(10) 0.018(12)
O18 0.018(11) 0.015(12) 0.011(11) 0.004(9) -0.007(9) 0.002(9)
O20 0.029(13) 0.000(10) 0.023(12) 0.003(9) -0.006(10) 0.005(9)
O21 0.030(13) 0.015(12) 0.003(10) 0.005(9) -0.001(9) 0.009(10)
O22 0.013(10) 0.010(11) 0.007(10) -0.006(8) -0.004(8) -0.005(9)
O23 0.005(9) 0.019(12) 0.018(11) 0.008(10) 0.002(8) 0.002(9)
O26 0.010(10) 0.012(12) 0.032(14) 0.003(10) 0.001(10) 0.003(9)
O27 0.015(11) 0.015(12) 0.009(10) 0.004(9) -0.009(9) -0.006(9)
O24 0.017(11) 0.021(13) 0.005(10) -0.002(9) 0.012(8) 0.004(10)
O25 0.016(11) 0.009(11) 0.005(10) -0.002(8) -0.010(8) -0.002(9)
O95 0.008(9) 0.004(10) 0.015(11) -0.003(8) 0.005(8) -0.001(8)
O98 0.009(10) 0.040(16) 0.017(12) 0.022(11) -0.001(9) 0.008(10)
O99 0.032(14) 0.010(11) 0.003(10) 0.000(9) 0.003(9) 0.008(10)
C5 0.010(12) 0.003(13) 0.000(11) -0.004(10) -0.002(9) 0.001(10)
C6 0.017(15) 0.021(17) 0.006(14) 0.011(13) -0.002(12) 0.002(13)
C7 0.006(12) 0.000(12) 0.003(12) -0.006(10) 0.000(9) 0.005(10)
C8 0.005(12) 0.000(13) 0.025(17) -0.003(12) 0.000(11) -0.001(10)
C9 0.014(14) 0.010(14) 0.002(12) 0.006(10) 0.009(10) 0.009(11)
C21 0.011(13) 0.000(12) 0.006(13) -0.007(10) -0.005(10) 0.001(10)
O97 0.000(9) 0.033(15) 0.039(15) 0.021(13) -0.002(9) 0.004(9)
C27 0.014(13) 0.004(13) 0.008(13) 0.000(11) -0.004(11) 0.012(11)
C22 0.012(14) 0.009(14) 0.008(13) -0.001(11) 0.003(11) 0.010(12)
C26 0.011(13) 0.020(16) 0.008(13) 0.016(12) 0.007(11) 0.010(12)
C24 0.007(12) 0.000(12) 0.013(14) -0.005(11) -0.007(11) -0.003(10)
C20 0.011(13) 0.014(15) 0.008(13) 0.009(11) 0.008(11) 0.010(12)
C25 0.011(14) 0.005(14) 0.012(14) 0.005(11) -0.002(11) -0.005(11)
C35 0.006(13) 0.009(15) 0.009(14) -0.002(11) -0.001(10) 0.001(11)
C37 0.018(15) 0.014(15) 0.005(13) 0.006(11) 0.008(11) 0.017(13)
C31 0.011(14) 0.014(16) 0.009(13) 0.004(12) -0.002(11) 0.006(12)
C30 0.016(15) 0.013(16) 0.016(16) 0.008(13) -0.012(12) 0.002(13)
C32 0.015(14) 0.000(13) 0.022(16) 0.002(12) -0.007(12) -0.001(11)
C36 0.025(16) 0.006(14) 0.001(12) 0.005(10) -0.004(11) 0.005(12)
C33 0.010(14) 0.010(16) 0.04(2) 0.009(15) 0.005(14) 0.002(12)
C34 0.021(16) 0.005(14) 0.016(16) 0.001(12) 0.003(13) 0.005(12)
O93 0.050(19) 0.004(12) 0.048(18) -0.004(12) -0.051(15) 0.002(12)
C45 0.016(15) 0.018(17) 0.007(14) 0.001(12) 0.001(12) 0.007(13)
C46 0.025(16) 0.003(13) 0.008(14) 0.004(11) -0.005(12) -0.001(12)
O96 0.023(16) 0.020(17) 0.16(4) 0.05(2) -0.03(2) -0.013(13)
O94 0.041(18) 0.007(13) 0.13(4) 0.035(18) -0.05(2) -0.008(12)
C52 0.009(13) 0.011(15) 0.010(14) 0.002(12) 0.003(11) -0.001(11)
C50 0.007(13) 0.009(15) 0.04(2) 0.017(14) 0.001(13) 0.007(12)
O102 0.07(2) 0.09(3) 0.015(13) -0.034(15) 0.029(15) -0.09(2)
C200 0.027(19) 0.016(19) 0.04(2) -0.014(17) -0.029(17) 0.007(16)
C201 0.02(2) 0.02(2) 0.18(7) 0.06(3) -0.04(3) -0.008(18)
O202 0.06(2) 0.010(13) 0.026(14) -0.009(11) -0.043(14) 0.007(13)

loop_
_atom_type_symbol
_atom_type_description
_atom_type_scat_dispersion_real
_atom_type_scat_dispersion_imag
_atom_type_scat_source
C C 0.0033 0.0016 'International Tables Vol C Tables 4.2.6.8 and 6.1.1.4'
H H 0.0000 0.0000 'International Tables Vol C Tables 4.2.6.8 and 6.1.1.4'
O O 0.0106 0.0060 'International Tables Vol C Tables 4.2.6.8 and 6.1.1.4'
Tb Tb -0.1723 4.1537 'International Tables Vol C Tables 4.2.6.8 and 6.1.1.4'

loop_
_geom_angle_atom_site_label_1
_geom_angle_atom_site_label_2
_geom_angle_atom_site_label_3
_geom_angle
_geom_angle_site_symmetry_1
_geom_angle_site_symmetry_3
O14 Tb1 O24 88.2(8) . .
O14 Tb1 O4 84.7(8) . .
O24 Tb1 O4 160.4(8) . .
O14 Tb1 O11 147.8(8) . .
O24 Tb1 O11 95.0(9) . .
O4 Tb1 O11 81.6(8) . .
O14 Tb1 O21 74.0(8) . .
O24 Tb1 O21 81.1(9) . .
O4 Tb1 O21 114.3(8) . .
O11 Tb1 O21 138.1(8) . .
O14 Tb1 O95 74.4(8) . .
O24 Tb1 O95 85.2(8) . .
O4 Tb1 O95 75.2(7) . .
O11 Tb1 O95 74.0(8) . .
O21 Tb1 O95 145.8(8) . .
O14 Tb1 O5 124.4(8) . .
O24 Tb1 O5 129.6(7) . .
O4 Tb1 O5 68.7(6) . .
O11 Tb1 O5 76.8(8) . .
O21 Tb1 O5 74.3(8) . .
O95 Tb1 O5 136.2(7) . .
O14 Tb1 O2 142.1(7) . .
O24 Tb1 O2 79.2(7) . .
O4 Tb1 O2 117.0(7) . .
O11 Tb1 O2 69.5(8) . .
O21 Tb1 O2 68.8(7) . .
O95 Tb1 O2 138.5(8) . .
O5 Tb1 O2 51.1(6) . .
O14 Tb1 C20 138.5(8) . .
O24 Tb1 C20 104.5(8) . .
O4 Tb1 C20 92.8(7) . .
O11 Tb1 C20 71.5(9) . .
O21 Tb1 C20 69.4(8) . .
O95 Tb1 C20 144.7(8) . .
O5 Tb1 C20 25.4(7) . .
O2 Tb1 C20 25.7(7) . .
O14 Tb1 Tb2 106.9(5) . .
O24 Tb1 Tb2 162.6(6) . .
O4 Tb1 Tb2 34.8(5) . .
O11 Tb1 Tb2 76.9(6) . .
O21 Tb1 Tb2 94.6(6) . .
O95 Tb1 Tb2 106.8(5) . .
O5 Tb1 Tb2 33.9(4) . .
O2 Tb1 Tb2 83.5(5) . .
C20 Tb1 Tb2 58.4(5) . .
O16 Tb2 O97 90.9(9) . .
O16 Tb2 O18 74.6(8) . .
O97 Tb2 O18 85.8(9) . .
O16 Tb2 O199 148.9(8) . .
O97 Tb2 O199 94.5(8) . .
O18 Tb2 O199 75.2(8) . .
O16 Tb2 O5 84.9(8) . .
O97 Tb2 O5 161.3(9) . .
O18 Tb2 O5 75.5(8) . .
O199 Tb2 O5 80.2(7) . .
O16 Tb2 O20 72.5(9) . .
O97 Tb2 O20 82.0(10) . .
O18 Tb2 O20 144.7(8) . .
O199 Tb2 O20 138.6(8) . .
O5 Tb2 O20 113.8(8) . .
O16 Tb2 O4 123.2(8) . .
O97 Tb2 O4 128.2(8) . .
O18 Tb2 O4 136.5(8) . .
O199 Tb2 O4 75.8(7) . .
O5 Tb2 O4 68.1(7) . .
O20 Tb2 O4 74.5(8) . .
O16 Tb2 O6 141.1(8) . .
O97 Tb2 O6 77.1(8) . .
O18 Tb2 O6 139.3(8) . .
O199 Tb2 O6 69.7(7) . .
O5 Tb2 O6 116.9(7) . .
O20 Tb2 O6 69.3(8) . .
O4 Tb2 O6 51.6(7) . .
O16 Tb2 C24 136.8(9) . .
O97 Tb2 C24 101.9(9) . .
O18 Tb2 C24 146.4(8) . .
O199 Tb2 C24 71.7(8) . .
O5 Tb2 C24 93.4(8) . .
O20 Tb2 C24 68.8(8) . .
O4 Tb2 C24 26.4(8) . .
O6 Tb2 C24 25.2(8) . .
O16 Tb2 Tb1 106.9(6) . .
O97 Tb2 Tb1 159.6(7) . .
O18 Tb2 Tb1 107.9(6) . .
O199 Tb2 Tb1 75.4(5) . .
O5 Tb2 Tb1 35.4(5) . .
O20 Tb2 Tb1 93.9(6) . .
O4 Tb2 Tb1 32.7(5) . .
O6 Tb2 Tb1 82.8(5) . .
C24 Tb2 Tb1 58.3(6) . .
O12 Tb3 O98 76.2(8) . .
O12 Tb3 O26 73.4(8) . 2_756
O98 Tb3 O26 85.2(9) . 2_756
O12 Tb3 O96 73.5(10) . .
O98 Tb3 O96 94.2(14) . .
O26 Tb3 O96 145.9(12) 2_756 .
O12 Tb3 O17 85.3(8) . .
O98 Tb3 O17 161.1(8) . .
O26 Tb3 O17 85.8(10) 2_756 .
O96 Tb3 O17 84.0(16) . .
O12 Tb3 O202 143.0(8) . .
O98 Tb3 O202 103.6(11) . .
O26 Tb3 O202 69.8(9) 2_756 .
O96 Tb3 O202 142.1(11) . .
O17 Tb3 O202 88.8(12) . .
O12 Tb3 O9 132.4(7) . .
O98 Tb3 O9 66.5(7) . .
O26 Tb3 O9 128.9(9) 2_756 .
O96 Tb3 O9 80.6(13) . .
O17 Tb3 O9 131.2(8) . .
O202 Tb3 O9 76.5(8) . .
O12 Tb3 O8 143.7(8) . .
O98 Tb3 O8 118.7(8) . .
O26 Tb3 O8 136.6(8) 2_756 .
O96 Tb3 O8 72.6(10) . .
O17 Tb3 O8 78.8(8) . .
O202 Tb3 O8 69.5(9) . .
O9 Tb3 O8 52.4(7) . .
O12 Tb3 C8 146.4(8) . 1_656
O98 Tb3 C8 92.9(9) . 1_656
O26 Tb3 C8 138.3(9) 2_756 1_656
O96 Tb3 C8 75.8(12) . 1_656
O17 Tb3 C8 104.8(9) . 1_656
O202 Tb3 C8 70.2(8) . 1_656
O9 Tb3 C8 26.4(8) . 1_656
O8 Tb3 C8 26.0(8) . 1_656
O12 Tb3 Tb4 106.2(5) . 1_656
O98 Tb3 Tb4 34.3(6) . 1_656
O26 Tb3 Tb4 109.5(6) 2_756 1_656
O96 Tb3 Tb4 87.0(14) . 1_656
O17 Tb3 Tb4 162.8(7) . 1_656
O202 Tb3 Tb4 89.3(8) . 1_656
O9 Tb3 Tb4 32.2(4) . 1_656
O8 Tb3 Tb4 84.5(5) . 1_656
C8 Tb3 Tb4 58.6(6) 1_656 1_656
O93 Tb4 O9 92.5(11) . 1_454
O93 Tb4 O22 147.7(9) . 2_766
O9 Tb4 O22 85.3(7) 1_454 2_766
O93 Tb4 O13 87.6(11) . .
O9 Tb4 O13 161.3(8) 1_454 .
O22 Tb4 O13 84.7(8) 2_766 .
O93 Tb4 O15 74.7(9) . .
O9 Tb4 O15 75.8(8) 1_454 .
O22 Tb4 O15 73.6(9) 2_766 .
O13 Tb4 O15 86.2(8) . .
O93 Tb4 O94 141.4(9) . .
O9 Tb4 O94 102.8(13) 1_454 .
O22 Tb4 O94 69.7(10) 2_766 .
O13 Tb4 O94 88.5(14) . .
O15 Tb4 O94 143.2(10) . .
O93 Tb4 O98 78.6(10) . 1_454
O9 Tb4 O98 66.4(7) 1_454 1_454
O22 Tb4 O98 128.5(9) 2_766 1_454
O13 Tb4 O98 131.7(7) . 1_454
O15 Tb4 O98 132.1(8) . 1_454
O94 Tb4 O98 75.7(12) . 1_454
O93 Tb4 O7 71.9(8) . .
O9 Tb4 O7 117.9(7) 1_454 .
O22 Tb4 O7 136.6(8) 2_766 .
O13 Tb4 O7 79.8(7) . .
O15 Tb4 O7 144.1(8) . .
O94 Tb4 O7 69.7(9) . .
O98 Tb4 O7 51.8(7) 1_454 .
O93 Tb4 C9 74.7(9) . 1_454
O9 Tb4 C9 92.8(7) 1_454 1_454
O22 Tb4 C9 137.5(9) 2_766 1_454
O13 Tb4 C9 105.2(8) . 1_454
O15 Tb4 C9 146.7(9) . 1_454
O94 Tb4 C9 69.4(10) . 1_454
O98 Tb4 C9 26.5(7) 1_454 1_454
O7 Tb4 C9 25.4(7) . 1_454
O93 Tb4 Tb3 84.2(10) . 1_454
O9 Tb4 Tb3 34.1(5) 1_454 1_454
O22 Tb4 Tb3 109.7(6) 2_766 1_454
O13 Tb4 Tb3 163.4(5) . 1_454
O15 Tb4 Tb3 105.3(6) . 1_454
O94 Tb4 Tb3 89.0(13) . 1_454
O98 Tb4 Tb3 32.2(5) 1_454 1_454
O7 Tb4 Tb3 83.9(5) . 1_454
C9 Tb4 Tb3 58.6(5) 1_454 1_454
C20 O2 Tb1 90.7(18) . .
C24 O4 Tb1 145.3(19) . .
C24 O4 Tb2 97.5(16) . .
Tb1 O4 Tb2 112.5(9) . .
C20 O5 Tb2 146(2) . .
C20 O5 Tb1 97.0(18) . .
Tb2 O5 Tb1 110.7(7) . .
C24 O6 Tb2 92.5(18) . .
C9 O7 Tb4 94.0(18) 1_454 .
C8 O8 Tb3 92.2(18) 1_656 .
C8 O9 Tb4 151(2) 1_656 1_656
C8 O9 Tb3 94.9(18) 1_656 .
Tb4 O9 Tb3 113.7(8) 1_656 .
O998 O11 Tb1 136(6) 2_756 .
C52 O12 Tb3 141(2) . .
C52 O16 Tb2 158(2) . .
C27 O14 Tb1 160(2) . .
C27 O15 Tb4 142(2) . .
C5 O18 Tb2 146(2) . .
O998 O20 Tb2 128(7) . .
O999 O21 Tb1 134.7(18) . .
C5 O22 Tb4 165(2) . 2_766
C30 O23 C31 107(2) . .
C50 O26 Tb3 166(2) . 2_756
C46 O27 C33 106(3) . .
C34 O25 C35 108(2) . .
C50 O95 Tb1 141(2) . .
C9 O98 Tb3 150(2) . .
C9 O98 Tb4 96.1(18) . 1_656
Tb3 O98 Tb4 113.4(9) . 1_656
C36 O99 C45 107(2) . .
O22 C5 O18 125(3) . .
O22 C5 C37 113(2) . .
O18 C5 C37 121(3) . .
C34 C6 C52 123(3) . .
C34 C6 C21 103(3) . .
C52 C6 C21 133(3) . .
C31 C7 C26 106(3) . .
C31 C7 C27 120(3) . .
C26 C7 C27 133(3) . .
O8 C8 O9 120(3) 1_454 1_454
O8 C8 C26 119(3) 1_454 .
O9 C8 C26 121(3) 1_454 .
O8 C8 Tb3 61.8(16) 1_454 1_454
O9 C8 Tb3 58.7(15) 1_454 1_454
C26 C8 Tb3 175(2) . 1_454
O7 C9 O98 118(3) 1_656 .
O7 C9 C21 121(3) 1_656 .
O98 C9 C21 121(2) . .
O7 C9 Tb4 60.6(15) 1_656 1_656
O98 C9 Tb4 57.4(15) . 1_656
C21 C9 Tb4 176(2) . 1_656
C35 C21 C9 121(3) . .
C35 C21 C6 106(3) . .
C9 C21 C6 133(3) . .
O15 C27 O14 124(3) . .
O15 C27 C7 122(3) . .
O14 C27 C7 114(3) . .
C45 C22 C37 105(3) . .
C45 C22 C20 122(3) . .
C37 C22 C20 133(3) . .
C30 C26 C7 106(3) . .
C30 C26 C8 121(3) . .
C7 C26 C8 133(3) . .
O6 C24 O4 118(2) . .
O6 C24 C25 121(3) . .
O4 C24 C25 121(3) . .
O6 C24 Tb2 62.4(15) . .
O4 C24 Tb2 56.1(13) . .
C25 C24 Tb2 176(2) . .
O2 C20 O5 121(3) . .
O2 C20 C22 119(3) . .
O5 C20 C22 120(3) . .
O2 C20 Tb1 63.6(16) . .
O5 C20 Tb1 57.6(15) . .
C22 C20 Tb1 176(2) . .
C46 C25 C32 107(3) . .
C46 C25 C24 121(3) . .
C32 C25 C24 132(3) . .
O25 C35 C21 111(3) . .
C36 C37 C22 104(3) . .
C36 C37 C5 124(3) . .
C22 C37 C5 131(3) . .
C7 C31 O23 111(3) . .
C26 C30 O23 110(3) . .
C33 C32 C25 106(3) . .
C33 C32 C50 117(3) . .
C25 C32 C50 137(3) . .
O503 C36 O99 110(10) 2_867 .
O503 C36 C37 136(10) 2_867 .
O99 C36 C37 113(3) . .
C32 C33 O27 111(3) . .
O25 C34 C6 112(3) . .
C201 O93 Tb4 152(3) . .
C22 C45 O99 111(3) . .
O27 C46 C25 110(3) . .
C200 O96 Tb3 151(3) . .
C200 O94 Tb4 147(3) 2_766 .
O12 C52 O16 123(3) . .
O12 C52 C6 123(3) . .
O16 C52 C6 114(3) . .
O26 C50 O95 119(3) . .
O26 C50 C32 120(3) . .
O95 C50 C32 121(3) . .
O96 C200 O94 158(4) . 2_766
O202 C201 O93 156(5) 2_756 .
C201 O202 Tb3 146(3) 2_756 .
O999 O199 Tb2 131.6(18) 2_766 .
O21 O999 O199 128(2) . 2_766
O20 O998 O11 124(10) . 2_756

loop_
_geom_bond_atom_site_label_1
_geom_bond_atom_site_label_2
_geom_bond_distance
_geom_bond_site_symmetry_2
Tb1 O14 2.27(2) .
Tb1 O24 2.28(2) .
Tb1 O4 2.32(2) .
Tb1 O11 2.35(2) .
Tb1 O21 2.37(2) .
Tb1 O95 2.40(2) .
Tb1 O5 2.46(2) .
Tb1 O2 2.58(2) .
Tb1 C20 2.89(3) .
Tb1 Tb2 3.9618(15) .
Tb2 O16 2.29(2) .
Tb2 O97 2.30(2) .
Tb2 O18 2.32(2) .
Tb2 O199 2.36(2) .
Tb2 O5 2.361(19) .
Tb2 O20 2.39(2) .
Tb2 O4 2.45(2) .
Tb2 O6 2.59(2) .
Tb2 C24 2.93(3) .
Tb3 O12 2.32(2) .
Tb3 O98 2.33(2) .
Tb3 O26 2.34(2) 2_756
Tb3 O96 2.35(3) .
Tb3 O17 2.36(2) .
Tb3 O202 2.37(3) .
Tb3 O9 2.45(2) .
Tb3 O8 2.52(2) .
Tb3 C8 2.86(3) 1_656
Tb3 Tb4 4.0012(15) 1_656
Tb4 O93 2.31(3) .
Tb4 O9 2.326(18) 1_454
Tb4 O22 2.32(2) 2_766
Tb4 O13 2.33(2) .
Tb4 O15 2.34(3) .
Tb4 O94 2.35(3) .
Tb4 O98 2.46(2) 1_454
Tb4 O7 2.53(2) .
Tb4 C9 2.90(3) 1_454
Tb4 Tb3 4.0012(15) 1_454
O2 C20 1.25(4) .
O4 C24 1.31(4) .
O5 C20 1.25(3) .
O6 C24 1.25(3) .
O7 C9 1.25(3) 1_454
O8 C8 1.25(4) 1_656
O9 C8 1.28(4) 1_656
O9 Tb4 2.327(18) 1_656
O11 O998 1.32(14) 2_756
O12 C52 1.27(4) .
O16 C52 1.27(4) .
O14 C27 1.27(3) .
O15 C27 1.23(4) .
O18 C5 1.28(3) .
O20 O998 1.18(14) .
O21 O999 1.25(3) .
O22 C5 1.26(4) .
O22 Tb4 2.32(2) 2_766
O23 C30 1.38(4) .
O23 C31 1.37(4) .
O26 C50 1.26(4) .
O26 Tb3 2.34(2) 2_756
O27 C46 1.36(4) .
O27 C33 1.40(4) .
O25 C34 1.36(4) .
O25 C35 1.35(3) .
O95 C50 1.28(4) .
O98 C9 1.30(4) .
O98 Tb4 2.46(2) 1_656
O99 C36 1.34(4) .
O99 C45 1.38(4) .
C5 C37 1.52(4) .
C6 C34 1.37(5) .
C6 C52 1.46(4) .
C6 C21 1.49(4) .
C7 C31 1.36(4) .
C7 C26 1.46(4) .
C7 C27 1.51(4) .
C8 O8 1.25(4) 1_454
C8 O9 1.28(3) 1_454
C8 C26 1.49(4) .
C8 Tb3 2.86(3) 1_454
C9 O7 1.25(3) 1_656
C9 C21 1.47(4) .
C9 Tb4 2.90(3) 1_656
C21 C35 1.37(4) .
C22 C45 1.37(4) .
C22 C37 1.48(4) .
C22 C20 1.49(4) .
C26 C30 1.37(4) .
C24 C25 1.47(4) .
C25 C46 1.36(4) .
C25 C32 1.43(4) .
C37 C36 1.37(4) .
C32 C33 1.33(5) .
C32 C50 1.46(5) .
C36 O503 1.1(4) 2_867
O93 C201 1.13(5) .
O96 C200 1.12(5) .
O94 C200 1.14(5) 2_766
C200 O94 1.14(5) 2_766
C201 O202 1.14(5) 2_756
O202 C201 1.14(5) 2_756
O503 C36 1.1(4) 2_867
O199 O999 1.25(3) 2_766
O999 O199 1.25(3) 2_766
O998 O11 1.32(14) 2_756
